data_7231241
loop_
_publ_author_name
'Beebeejaun-Boodoo, B. M. P.'
'Erasmus, R.'
'Rademeyer, M.'

_publ_section_title
;
 Tetrahalometallate salts of N-(4-picolinium)-1,8-naphthalimide:
 structures and solid-state fluorescence
;
_journal_issue 33
_journal_name_full CrystEngComm
_journal_page_first 4875
_journal_paper_doi 10.1039/C8CE00292D
_journal_volume 20
_journal_year 2018
_chemical_formula_moiety '2(C18 H13 N2 O2), Br4 Zn'
_chemical_formula_sum 'C36 H26 Br4 N4 O4 Zn'
_chemical_formula_weight 963.62
_space_group_crystal_system triclinic
_space_group_IT_number 2
_space_group_name_Hall '-P 1'
_space_group_name_H-M_alt 'P -1'
_symmetry_space_group_name_Hall '-P 1'
_symmetry_space_group_name_H-M 'P -1'
_atom_sites_solution_hydrogens difmap
_audit_creation_method SHELXL-2013
_audit_update_record
;
2018-02-20 deposited with the CCDC.
2018-07-25 downloaded from the CCDC.
;
_cell_angle_alpha 102.5410(10)
_cell_angle_beta 100.9130(10)
_cell_angle_gamma 93.4390(10)
_cell_formula_units_Z 2
_cell_length_a 7.9152(3)
_cell_length_b 14.7377(6)
_cell_length_c 14.9796(6)
_cell_measurement_reflns_used 9864
_cell_measurement_temperature 296(2)
_cell_measurement_theta_max 31.02
_cell_measurement_theta_min 2.64
_cell_volume 1665.52(11)
_computing_cell_refinement 'SAINT (Bruker, 2014)'
_computing_data_collection 'APEX2 (Bruker, 2014)'
_computing_data_reduction 'SAINT (Bruker, 2014)'
_computing_molecular_graphics
;
 ORTEP-3 for Windows (Farrugia, 1997), POV-RAY (Cason, 2004),
 Mercury (Macrae <i>et al</i>., 2008)
;
_computing_publication_material 'SHELXL-2014, PLATON (Spek, 2009)'
_computing_structure_refinement 'SHELXTL, SHELXL-2014/7 (Sheldrick, 2015)'
_computing_structure_solution 'SHELXTS (Sheldrick, 2015)'
_diffrn_ambient_temperature 296(2)
_diffrn_measured_fraction_theta_full 0.999
_diffrn_measured_fraction_theta_max 1.000
_diffrn_measurement_device_type 'Bruker kappa, Photon 100 CMOS'
_diffrn_measurement_method '\f and \w scans'
_diffrn_radiation_monochromator graphite
_diffrn_radiation_source 'fine-focus sealed tube'
_diffrn_radiation_type MoK\a
_diffrn_radiation_wavelength 0.71073
_diffrn_reflns_av_R_equivalents 0.0466
_diffrn_reflns_av_unetI/netI 0.0248
_diffrn_reflns_Laue_measured_fraction_full 0.999
_diffrn_reflns_Laue_measured_fraction_max 1.000
_diffrn_reflns_limit_h_max 9
_diffrn_reflns_limit_h_min -9
_diffrn_reflns_limit_k_max 18
_diffrn_reflns_limit_k_min -18
_diffrn_reflns_limit_l_max 18
_diffrn_reflns_limit_l_min -18
_diffrn_reflns_number 58279
_diffrn_reflns_point_group_measured_fraction_full 0.999
_diffrn_reflns_point_group_measured_fraction_max 1.000
_diffrn_reflns_theta_full 25.242
_diffrn_reflns_theta_max 26.372
_diffrn_reflns_theta_min 2.236
_exptl_absorpt_coefficient_mu 5.584
_exptl_absorpt_correction_T_max 0.7462
_exptl_absorpt_correction_T_min 0.5506
_exptl_absorpt_correction_type multi-scan
_exptl_absorpt_process_details 'SADABS (Bruker, 2014)'
_exptl_crystal_colour colourless
_exptl_crystal_density_diffrn 1.921
_exptl_crystal_description plate
_exptl_crystal_F_000 944
_exptl_crystal_size_max 0.30
_exptl_crystal_size_mid 0.18
_exptl_crystal_size_min 0.02
_refine_diff_density_max 1.198
_refine_diff_density_min -0.471
_refine_diff_density_rms 0.175
_refine_ls_extinction_method none
_refine_ls_goodness_of_fit_ref 1.062
_refine_ls_hydrogen_treatment refall
_refine_ls_matrix_type full
_refine_ls_number_parameters 546
_refine_ls_number_reflns 6807
_refine_ls_number_restraints 132
_refine_ls_restrained_S_all 1.051
_refine_ls_R_factor_all 0.0364
_refine_ls_R_factor_gt 0.0299
_refine_ls_shift/su_max 0.001
_refine_ls_shift/su_mean 0.000
_refine_ls_structure_factor_coef Fsqd
_refine_ls_weighting_details
;
 w=1/[\s^2^(Fo^2^)+(0.0449P)^2^+2.0447P]
 where P=(Fo^2^+2Fc^2^)/3
;
_refine_ls_weighting_scheme calc
_refine_ls_wR_factor_gt 0.0776
_refine_ls_wR_factor_ref 0.0814
_reflns_Friedel_coverage 0.000
_reflns_number_gt 6016
_reflns_number_total 6807
_reflns_threshold_expression 'I > 2\s(I)'
_cod_data_source_file c8ce00292d2.cif
_cod_data_source_block shelx_CCDC9
_cod_depositor_comments 'Adding full bibliography for 7231232--7231241.cif.'
_cod_database_code 7231241
_shelx_space_group_comment
;
The symmetry employed for this shelxl refinement is uniquely defined
by the following loop, which should always be used as a source of
symmetry information in preference to the above space-group names.
They are only intended as comments.
;
_shelxl_version_number 2013-2

loop_
_space_group_symop_operation_xyz
'x, y, z'
'-x, -y, -z'

loop_
_atom_site_label
_atom_site_type_symbol
_atom_site_fract_x
_atom_site_fract_y
_atom_site_fract_z
_atom_site_U_iso_or_equiv
_atom_site_adp_type
_atom_site_occupancy
_atom_site_site_symmetry_order
_atom_site_calc_flag
_atom_site_refinement_flags_adp
Br1 Br 0.78552(4) 0.54942(2) -0.04107(2) 0.01927(8) Uani 1 1 d U
Br2 Br 0.73230(4) 0.81424(2) -0.01666(2) 0.02278(8) Uani 1 1 d U
Br3 Br 1.17100(4) 0.74865(2) 0.09251(2) 0.02785(9) Uani 1 1 d U
Br4 Br 0.77331(5) 0.69591(3) 0.20618(2) 0.03880(10) Uani 1 1 d U
Zn1 Zn 0.86448(4) 0.70250(2) 0.06590(2) 0.02064(9) Uani 1 1 d U
O1 O 0.3282(3) 0.03519(15) 0.22230(15) 0.0249(5) Uani 1 1 d U
O3 O 0.3091(3) 0.33273(16) 0.29013(15) 0.0268(5) Uani 1 1 d U
O2 O 0.8673(3) 0.00599(15) 0.37176(15) 0.0239(5) Uani 1 1 d U
O4 O 0.8506(3) 0.28334(17) 0.42038(17) 0.0292(5) Uani 1 1 d U
N2 N 0.5928(3) 0.01488(16) 0.29959(16) 0.0159(5) Uani 1 1 d U
N4 N 0.5776(3) 0.30501(16) 0.35724(16) 0.0160(5) Uani 1 1 d U
N1 N 0.8774(3) 0.11355(18) 0.06074(18) 0.0213(5) Uani 1 1 d U
N3 N 0.8516(3) 0.42037(18) 0.12185(18) 0.0231(5) Uani 1 1 d U
C5 C 0.9735(4) 0.0676(2) 0.1160(2) 0.0236(6) Uani 1 1 d U
C1 C 0.7058(4) 0.1126(2) 0.0532(2) 0.0213(6) Uani 1 1 d U
C20 C 0.5981(4) 0.3637(2) 0.1588(2) 0.0203(6) Uani 1 1 d U
C18 C 0.5183(3) 0.10823(18) 0.4701(2) 0.0153(5) Uani 1 1 d U
C4 C 0.8961(4) 0.0164(2) 0.1666(2) 0.0218(6) Uani 1 1 d U
C6 C 0.6281(4) -0.0436(2) 0.2135(2) 0.0197(6) Uani 1 1 d U
C19 C 0.6793(4) 0.4160(2) 0.1109(2) 0.0240(6) Uani 1 1 d U
C8 C 0.3939(3) 0.09712(18) 0.3869(2) 0.0162(5) Uani 1 1 d U
C12 C 0.4781(4) 0.15122(18) 0.5569(2) 0.0194(6) Uani 1 1 d U
C3 C 0.7188(4) 0.01310(19) 0.16035(19) 0.0171(6) Uani 1 1 d U
C7 C 0.4305(3) 0.04804(19) 0.2967(2) 0.0174(6) Uani 1 1 d U
C11 C 0.3110(4) 0.1816(2) 0.5563(2) 0.0232(6) Uani 1 1 d U
C21 C 0.6937(4) 0.31553(19) 0.21675(19) 0.0176(6) Uani 1 1 d U
C27 C 0.2316(4) 0.4121(2) 0.4648(2) 0.0214(6) Uani 1 1 d U
C9 C 0.2338(4) 0.1291(2) 0.3892(2) 0.0212(6) Uani 1 1 d U
C34 C 0.6814(4) 0.35152(19) 0.5268(2) 0.0186(6) Uani 1 1 d U
C14 C 0.7661(4) 0.1326(2) 0.6364(2) 0.0238(6) Uani 1 1 d U
C28 C 0.1987(4) 0.4466(2) 0.5540(2) 0.0256(7) Uani 1 1 d U
C30 C 0.4861(4) 0.4186(2) 0.6255(2) 0.0222(6) Uani 1 1 d U
C2 C 0.6242(4) 0.0632(2) 0.1030(2) 0.0187(6) Uani 1 1 d U
C36 C 0.5193(4) 0.38357(18) 0.5352(2) 0.0175(6) Uani 1 1 d U
C25 C 0.4173(4) 0.33904(19) 0.3616(2) 0.0171(6) Uani 1 1 d U
C16 C 0.6847(3) 0.07819(18) 0.4686(2) 0.0158(5) Uani 1 1 d U
C22 C 0.8734(4) 0.3226(2) 0.2265(2) 0.0231(6) Uani 1 1 d U
C15 C 0.8059(4) 0.0909(2) 0.5508(2) 0.0196(6) Uani 1 1 d U
C10 C 0.1942(4) 0.1716(2) 0.4749(3) 0.0249(7) Uani 1 1 d U
C32 C 0.7730(5) 0.3897(2) 0.6950(2) 0.0304(7) Uani 1 1 d U
C26 C 0.3893(4) 0.38026(18) 0.4555(2) 0.0165(6) Uani 1 1 d U
C13 C 0.6056(4) 0.1621(2) 0.6394(2) 0.0231(6) Uani 1 1 d U
C35 C 0.7138(4) 0.31175(19) 0.4336(2) 0.0191(6) Uani 1 1 d U
C23 C 0.9494(4) 0.3757(2) 0.1778(2) 0.0248(7) Uani 1 1 d U
C33 C 0.8056(4) 0.3548(2) 0.6054(2) 0.0251(7) Uani 1 1 d U
C17 C 0.7262(3) 0.03169(19) 0.3792(2) 0.0161(5) Uani 1 1 d U
C29 C 0.3218(4) 0.4489(2) 0.6322(2) 0.0264(7) Uani 1 1 d U
C31 C 0.6168(5) 0.4203(2) 0.7047(2) 0.0300(7) Uani 1 1 d U
C24 C 0.6028(4) 0.2543(2) 0.2662(2) 0.0212(6) Uani 1 1 d U
H3N H 0.903(5) 0.448(3) 0.085(3) 0.037(11) Uiso 1 1 d .
H1N H 0.928(5) 0.145(2) 0.028(3) 0.027(9) Uiso 1 1 d .
H5 H 1.082(5) 0.076(2) 0.118(2) 0.022(9) Uiso 1 1 d .
H4 H 0.960(4) -0.014(2) 0.202(2) 0.014(8) Uiso 1 1 d .
H1 H 0.647(4) 0.150(2) 0.014(2) 0.020(8) Uiso 1 1 d .
H2 H 0.512(4) 0.063(2) 0.099(2) 0.009(7) Uiso 1 1 d .
H23 H 1.066(5) 0.384(2) 0.183(3) 0.031(10) Uiso 1 1 d .
H19 H 0.616(5) 0.452(2) 0.071(3) 0.030(9) Uiso 1 1 d .
H22 H 0.942(5) 0.291(2) 0.262(3) 0.026(9) Uiso 1 1 d .
H20 H 0.471(5) 0.357(3) 0.148(3) 0.037(10) Uiso 1 1 d .
H6B H 0.693(4) -0.090(2) 0.227(2) 0.011(7) Uiso 1 1 d .
H24B H 0.666(4) 0.203(2) 0.273(2) 0.019(8) Uiso 1 1 d .
H6A H 0.523(4) -0.073(2) 0.177(2) 0.014(8) Uiso 1 1 d .
H24A H 0.491(5) 0.230(3) 0.229(3) 0.035(10) Uiso 1 1 d .
H14 H 0.850(4) 0.139(2) 0.688(2) 0.011(7) Uiso 1 1 d .
H11 H 0.288(4) 0.213(2) 0.616(2) 0.021(8) Uiso 1 1 d .
H29 H 0.304(4) 0.471(2) 0.693(2) 0.016(8) Uiso 1 1 d .
H15 H 0.902(5) 0.069(2) 0.547(2) 0.020(9) Uiso 1 1 d .
H10 H 0.097(5) 0.191(3) 0.469(3) 0.037(11) Uiso 1 1 d .
H13 H 0.580(4) 0.190(2) 0.691(2) 0.018(8) Uiso 1 1 d .
H32 H 0.849(5) 0.387(3) 0.747(3) 0.034(10) Uiso 1 1 d .
H28 H 0.088(5) 0.466(3) 0.560(3) 0.034(10) Uiso 1 1 d .
H9 H 0.153(4) 0.122(2) 0.336(2) 0.018(8) Uiso 1 1 d .
H27 H 0.147(5) 0.408(2) 0.412(3) 0.025(9) Uiso 1 1 d .
H33 H 0.905(5) 0.331(2) 0.599(2) 0.027(9) Uiso 1 1 d .
H31 H 0.588(5) 0.440(2) 0.766(3) 0.033(10) Uiso 1 1 d .

loop_
_atom_site_aniso_label
_atom_site_aniso_U_11
_atom_site_aniso_U_22
_atom_site_aniso_U_33
_atom_site_aniso_U_23
_atom_site_aniso_U_13
_atom_site_aniso_U_12
Br1 0.01889(15) 0.02070(15) 0.01929(15) 0.00653(11) 0.00429(11) 0.00255(11)
Br2 0.02104(15) 0.02043(15) 0.02674(17) 0.00736(12) 0.00173(12) 0.00456(11)
Br3 0.02246(16) 0.03611(18) 0.02425(17) 0.01137(13) -0.00044(13) -0.00181(13)
Br4 0.0531(2) 0.0463(2) 0.02469(19) 0.01154(15) 0.02136(17) 0.01071(17)
Zn1 0.02312(18) 0.02309(18) 0.01712(18) 0.00595(14) 0.00576(14) 0.00384(14)
O1 0.0174(10) 0.0347(12) 0.0212(11) 0.0081(9) -0.0010(9) 0.0027(9)
O3 0.0245(11) 0.0367(13) 0.0184(11) 0.0065(9) 0.0017(9) 0.0071(9)
O2 0.0178(10) 0.0333(12) 0.0235(11) 0.0097(9) 0.0056(9) 0.0089(9)
O4 0.0226(11) 0.0398(13) 0.0323(13) 0.0175(10) 0.0100(10) 0.0118(10)
N2 0.0145(11) 0.0175(11) 0.0167(12) 0.0061(9) 0.0035(9) 0.0014(9)
N4 0.0179(12) 0.0159(11) 0.0168(12) 0.0065(9) 0.0068(9) 0.0008(9)
N1 0.0208(13) 0.0264(13) 0.0177(13) 0.0055(11) 0.0066(11) 0.0000(10)
N3 0.0235(13) 0.0282(14) 0.0198(13) 0.0086(11) 0.0071(11) 0.0003(11)
C5 0.0162(15) 0.0323(17) 0.0218(16) 0.0050(13) 0.0042(12) 0.0027(12)
C1 0.0221(15) 0.0236(15) 0.0173(15) 0.0041(12) 0.0024(12) 0.0046(12)
C20 0.0194(15) 0.0240(15) 0.0170(15) 0.0035(12) 0.0041(12) 0.0021(11)
C18 0.0148(13) 0.0112(12) 0.0227(15) 0.0084(11) 0.0057(11) -0.0006(10)
C4 0.0187(14) 0.0266(16) 0.0202(15) 0.0064(13) 0.0015(12) 0.0063(12)
C6 0.0209(15) 0.0165(14) 0.0214(15) 0.0030(12) 0.0051(12) 0.0014(12)
C19 0.0244(16) 0.0288(16) 0.0207(16) 0.0090(13) 0.0042(13) 0.0069(13)
C8 0.0151(13) 0.0130(12) 0.0226(15) 0.0077(11) 0.0054(11) 0.0006(10)
C12 0.0233(15) 0.0108(12) 0.0262(15) 0.0063(11) 0.0089(12) -0.0008(11)
C3 0.0207(14) 0.0145(13) 0.0130(13) -0.0020(10) 0.0024(11) 0.0003(10)
C7 0.0132(13) 0.0181(13) 0.0229(15) 0.0104(11) 0.0025(11) -0.0004(10)
C11 0.0275(16) 0.0145(13) 0.0313(17) 0.0051(12) 0.0157(14) 0.0012(12)
C21 0.0218(14) 0.0159(13) 0.0146(14) 0.0004(11) 0.0068(11) 0.0004(11)
C27 0.0209(15) 0.0183(14) 0.0273(17) 0.0087(12) 0.0071(13) 0.0023(11)
C9 0.0139(14) 0.0175(14) 0.0330(18) 0.0089(13) 0.0033(13) 0.0013(11)
C34 0.0203(14) 0.0145(13) 0.0216(15) 0.0076(11) 0.0038(12) -0.0032(11)
C14 0.0278(16) 0.0227(15) 0.0191(15) 0.0090(12) -0.0020(13) -0.0033(12)
C28 0.0277(17) 0.0215(15) 0.0314(18) 0.0063(13) 0.0148(14) 0.0039(13)
C30 0.0293(16) 0.0157(14) 0.0199(15) 0.0029(12) 0.0045(12) -0.0040(12)
C2 0.0157(14) 0.0227(14) 0.0170(14) 0.0027(11) 0.0034(11) 0.0038(11)
C36 0.0215(14) 0.0130(13) 0.0180(14) 0.0055(11) 0.0038(11) -0.0035(10)
C25 0.0172(13) 0.0151(13) 0.0199(14) 0.0062(11) 0.0048(11) -0.0004(10)
C16 0.0163(13) 0.0140(13) 0.0183(14) 0.0083(11) 0.0024(11) -0.0005(10)
C22 0.0231(15) 0.0285(16) 0.0191(15) 0.0078(13) 0.0046(13) 0.0051(13)
C15 0.0167(14) 0.0201(14) 0.0235(15) 0.0107(12) 0.0019(12) 0.0015(11)
C10 0.0183(15) 0.0171(14) 0.044(2) 0.0105(13) 0.0144(14) 0.0050(12)
C32 0.0350(18) 0.0300(17) 0.0210(17) 0.0088(14) -0.0073(15) -0.0068(14)
C26 0.0179(13) 0.0129(12) 0.0203(14) 0.0065(11) 0.0056(11) -0.0004(10)
C13 0.0337(17) 0.0160(14) 0.0197(15) 0.0026(12) 0.0090(13) -0.0019(12)
C35 0.0178(14) 0.0174(14) 0.0255(15) 0.0120(12) 0.0051(12) 0.0010(11)
C23 0.0180(15) 0.0363(18) 0.0217(16) 0.0094(13) 0.0057(12) 0.0015(13)
C33 0.0228(16) 0.0244(15) 0.0290(17) 0.0132(13) 0.0011(13) -0.0023(13)
C17 0.0131(13) 0.0155(13) 0.0221(15) 0.0095(11) 0.0036(11) 0.0013(10)
C29 0.0406(19) 0.0194(15) 0.0226(16) 0.0039(13) 0.0170(14) 0.0015(13)
C31 0.0416(19) 0.0274(17) 0.0183(16) 0.0032(13) 0.0042(14) -0.0040(14)
C24 0.0237(16) 0.0190(14) 0.0205(15) 0.0016(12) 0.0075(13) 0.0010(12)

loop_
_atom_type_symbol
_atom_type_description
_atom_type_scat_dispersion_real
_atom_type_scat_dispersion_imag
_atom_type_scat_source
C C 0.0033 0.0016 'International Tables Vol C Tables 4.2.6.8 and 6.1.1.4'
H H 0.0000 0.0000 'International Tables Vol C Tables 4.2.6.8 and 6.1.1.4'
N N 0.0061 0.0033 'International Tables Vol C Tables 4.2.6.8 and 6.1.1.4'
O O 0.0106 0.0060 'International Tables Vol C Tables 4.2.6.8 and 6.1.1.4'
Zn Zn 0.2839 1.4301 'International Tables Vol C Tables 4.2.6.8 and 6.1.1.4'
Br Br -0.2901 2.4595 'International Tables Vol C Tables 4.2.6.8 and 6.1.1.4'

loop_
_geom_angle_atom_site_label_1
_geom_angle_atom_site_label_2
_geom_angle_atom_site_label_3
_geom_angle
Br4 Zn1 Br3 112.091(19)
Br4 Zn1 Br1 107.921(17)
Br3 Zn1 Br1 111.149(16)
Br4 Zn1 Br2 115.351(18)
Br3 Zn1 Br2 103.983(16)
Br1 Zn1 Br2 106.206(16)
C7 N2 C17 125.0(2)
C7 N2 C6 118.5(2)
C17 N2 C6 116.5(2)
C35 N4 C25 125.4(2)
C35 N4 C24 116.8(2)
C25 N4 C24 117.7(2)
C5 N1 C1 122.3(3)
C19 N3 C23 122.9(3)
N1 C5 C4 119.8(3)
N1 C1 C2 119.6(3)
C19 C20 C21 120.1(3)
C8 C18 C16 120.9(3)
C8 C18 C12 119.8(3)
C16 C18 C12 119.4(3)
C5 C4 C3 119.8(3)
N2 C6 C3 112.0(2)
N3 C19 C20 119.1(3)
C9 C8 C18 120.2(3)
C9 C8 C7 119.3(3)
C18 C8 C7 120.4(2)
C13 C12 C18 118.6(3)
C13 C12 C11 123.2(3)
C18 C12 C11 118.2(3)
C4 C3 C2 118.4(3)
C4 C3 C6 121.5(3)
C2 C3 C6 120.2(3)
O1 C7 N2 119.7(3)
O1 C7 C8 123.8(3)
N2 C7 C8 116.5(2)
C10 C11 C12 120.9(3)
C20 C21 C22 118.9(3)
C20 C21 C24 119.9(3)
C22 C21 C24 121.2(3)
C26 C27 C28 120.0(3)
C8 C9 C10 119.9(3)
C33 C34 C36 120.1(3)
C33 C34 C35 120.4(3)
C36 C34 C35 119.5(3)
C13 C14 C15 120.1(3)
C29 C28 C27 120.5(3)
C31 C30 C29 122.9(3)
C31 C30 C36 118.8(3)
C29 C30 C36 118.3(3)
C1 C2 C3 120.1(3)
C26 C36 C34 121.1(3)
C26 C36 C30 119.5(3)
C34 C36 C30 119.3(3)
O3 C25 N4 120.3(3)
O3 C25 C26 123.5(3)
N4 C25 C26 116.2(2)
C15 C16 C18 120.1(3)
C15 C16 C17 120.2(3)
C18 C16 C17 119.7(2)
C23 C22 C21 119.2(3)
C16 C15 C14 120.7(3)
C11 C10 C9 120.9(3)
C31 C32 C33 120.2(3)
C27 C26 C36 120.5(3)
C27 C26 C25 119.1(3)
C36 C26 C25 120.4(3)
C14 C13 C12 121.1(3)
O4 C35 N4 119.3(3)
O4 C35 C34 123.5(3)
N4 C35 C34 117.2(2)
N3 C23 C22 119.8(3)
C34 C33 C32 120.6(3)
O2 C17 N2 119.2(3)
O2 C17 C16 123.6(3)
N2 C17 C16 117.1(2)
C28 C29 C30 121.2(3)
C32 C31 C30 120.9(3)
N4 C24 C21 112.9(2)

loop_
_geom_bond_atom_site_label_1
_geom_bond_atom_site_label_2
_geom_bond_distance
Br1 Zn1 2.4351(4)
Br2 Zn1 2.4366(4)
Br3 Zn1 2.4137(5)
Br4 Zn1 2.3664(5)
O1 C7 1.218(4)
O3 C25 1.220(4)
O2 C17 1.218(3)
O4 C35 1.219(4)
N2 C7 1.398(4)
N2 C17 1.401(4)
N2 C6 1.472(4)
N4 C35 1.397(4)
N4 C25 1.400(4)
N4 C24 1.462(4)
N1 C5 1.338(4)
N1 C1 1.340(4)
N3 C19 1.338(4)
N3 C23 1.339(4)
C5 C4 1.373(4)
C1 C2 1.366(4)
C20 C19 1.369(4)
C20 C21 1.384(4)
C18 C8 1.407(4)
C18 C16 1.417(4)
C18 C12 1.420(4)
C4 C3 1.386(4)
C6 C3 1.510(4)
C8 C9 1.382(4)
C8 C7 1.477(4)
C12 C13 1.412(4)
C12 C11 1.421(4)
C3 C2 1.393(4)
C11 C10 1.357(5)
C21 C22 1.397(4)
C21 C24 1.515(4)
C27 C26 1.380(4)
C27 C28 1.401(4)
C9 C10 1.402(5)
C34 C33 1.374(4)
C34 C36 1.412(4)
C34 C35 1.469(4)
C14 C13 1.372(5)
C14 C15 1.400(4)
C28 C29 1.367(5)
C30 C31 1.414(5)
C30 C29 1.414(5)
C30 C36 1.419(4)
C36 C26 1.411(4)
C25 C26 1.470(4)
C16 C15 1.379(4)
C16 C17 1.471(4)
C22 C23 1.365(4)
C32 C31 1.363(5)
C32 C33 1.406(5)

loop_
_geom_hbond_atom_site_label_D
_geom_hbond_atom_site_label_H
_geom_hbond_atom_site_label_A
_geom_hbond_distance_DH
_geom_hbond_distance_HA
_geom_hbond_distance_DA
_geom_hbond_angle_DHA
_geom_hbond_site_symmetry_A
N3 H3N Br1 0.90(4) 2.71(4) 3.391(3) 133(3) .
N3 H3N Br1 0.90(4) 2.66(4) 3.363(3) 135(3) 2_765
N1 H1N Br2 0.88(4) 2.76(4) 3.435(3) 134(3) 2_765
N1 H1N Br3 0.88(4) 2.67(4) 3.365(3) 136(3) 2_765
C5 H5 Br2 0.86(4) 2.95(3) 3.553(3) 129(3) 2_765
C5 H5 O1 0.86(4) 2.45(4) 3.073(4) 131(3) 1_655
C1 H1 Br2 0.97(3) 3.08(3) 3.670(3) 121(2) 2_665
C1 H1 Br3 0.97(3) 2.92(3) 3.521(3) 121(2) 2_765
C2 H2 Br2 0.88(3) 3.00(3) 3.626(3) 130(2) 2_665
C2 H2 O1 0.88(3) 2.64(3) 3.263(4) 128(2) .
C23 H23 Br1 0.91(4) 2.93(4) 3.485(3) 121(3) 2_765
C23 H23 O3 0.91(4) 2.53(4) 3.194(4) 131(3) 1_655
C19 H19 Br1 0.97(4) 2.89(4) 3.497(3) 121(3) .
C19 H19 Br1 0.97(4) 3.12(4) 3.727(3) 122(3) 2_665
C22 H22 O4 0.91(4) 2.63(4) 3.118(4) 115(3) .
C20 H20 Br1 0.98(4) 2.94(4) 3.659(3) 131(3) 2_665
C20 H20 Br2 0.98(4) 3.00(4) 3.591(3) 120(3) 2_665

loop_
_geom_torsion_atom_site_label_1
_geom_torsion_atom_site_label_2
_geom_torsion_atom_site_label_3
_geom_torsion_atom_site_label_4
_geom_torsion
C1 N1 C5 C4 0.8(5)
C5 N1 C1 C2 -0.2(4)
N1 C5 C4 C3 -0.3(5)
C7 N2 C6 C3 95.2(3)
C17 N2 C6 C3 -85.8(3)
C23 N3 C19 C20 0.0(5)
C21 C20 C19 N3 -0.7(5)
C16 C18 C8 C9 -178.2(2)
C12 C18 C8 C9 0.9(4)
C16 C18 C8 C7 4.1(4)
C12 C18 C8 C7 -176.7(2)
C8 C18 C12 C13 -179.6(2)
C16 C18 C12 C13 -0.5(4)
C8 C18 C12 C11 0.1(4)
C16 C18 C12 C11 179.3(2)
C5 C4 C3 C2 -0.6(4)
C5 C4 C3 C6 178.9(3)
N2 C6 C3 C4 99.7(3)
N2 C6 C3 C2 -80.7(3)
C17 N2 C7 O1 174.6(3)
C6 N2 C7 O1 -6.5(4)
C17 N2 C7 C8 -5.8(4)
C6 N2 C7 C8 173.2(2)
C9 C8 C7 O1 1.6(4)
C18 C8 C7 O1 179.3(3)
C9 C8 C7 N2 -178.0(2)
C18 C8 C7 N2 -0.4(4)
C13 C12 C11 C10 178.4(3)
C18 C12 C11 C10 -1.3(4)
C19 C20 C21 C22 1.1(4)
C19 C20 C21 C24 -177.2(3)
C18 C8 C9 C10 -0.9(4)
C7 C8 C9 C10 176.8(3)
C26 C27 C28 C29 -0.1(5)
N1 C1 C2 C3 -0.7(4)
C4 C3 C2 C1 1.1(4)
C6 C3 C2 C1 -178.4(3)
C33 C34 C36 C26 -179.6(3)
C35 C34 C36 C26 -1.6(4)
C33 C34 C36 C30 -0.3(4)
C35 C34 C36 C30 177.6(2)
C31 C30 C36 C26 179.1(3)
C29 C30 C36 C26 0.2(4)
C31 C30 C36 C34 -0.1(4)
C29 C30 C36 C34 -179.0(3)
C35 N4 C25 O3 177.2(3)
C24 N4 C25 O3 -5.8(4)
C35 N4 C25 C26 -3.6(4)
C24 N4 C25 C26 173.3(2)
C8 C18 C16 C15 179.1(3)
C12 C18 C16 C15 -0.1(4)
C8 C18 C16 C17 -2.2(4)
C12 C18 C16 C17 178.6(2)
C20 C21 C22 C23 -0.8(4)
C24 C21 C22 C23 177.5(3)
C18 C16 C15 C14 0.6(4)
C17 C16 C15 C14 -178.2(3)
C13 C14 C15 C16 -0.5(4)
C12 C11 C10 C9 1.4(4)
C8 C9 C10 C11 -0.3(4)
C28 C27 C26 C36 -1.0(4)
C28 C27 C26 C25 176.3(3)
C34 C36 C26 C27 -179.8(3)
C30 C36 C26 C27 1.0(4)
C34 C36 C26 C25 2.9(4)
C30 C36 C26 C25 -176.3(2)
O3 C25 C26 C27 1.4(4)
N4 C25 C26 C27 -177.7(2)
O3 C25 C26 C36 178.8(3)
N4 C25 C26 C36 -0.4(4)
C15 C14 C13 C12 -0.1(4)
C18 C12 C13 C14 0.5(4)
C11 C12 C13 C14 -179.2(3)
C25 N4 C35 O4 -176.5(3)
C24 N4 C35 O4 6.5(4)
C25 N4 C35 C34 4.9(4)
C24 N4 C35 C34 -172.1(2)
C33 C34 C35 O4 -2.7(4)
C36 C34 C35 O4 179.3(3)
C33 C34 C35 N4 175.9(2)
C36 C34 C35 N4 -2.1(4)
C19 N3 C23 C22 0.2(5)
C21 C22 C23 N3 0.2(5)
C36 C34 C33 C32 0.3(4)
C35 C34 C33 C32 -177.7(3)
C31 C32 C33 C34 0.3(5)
C7 N2 C17 O2 -173.8(3)
C6 N2 C17 O2 7.2(4)
C7 N2 C17 C16 7.6(4)
C6 N2 C17 C16 -171.3(2)
C15 C16 C17 O2 -3.2(4)
C18 C16 C17 O2 178.1(3)
C15 C16 C17 N2 175.3(2)
C18 C16 C17 N2 -3.4(4)
C27 C28 C29 C30 1.4(5)
C31 C30 C29 C28 179.8(3)
C36 C30 C29 C28 -1.4(4)
C33 C32 C31 C30 -0.7(5)
C29 C30 C31 C32 179.5(3)
C36 C30 C31 C32 0.6(5)
C35 N4 C24 C21 -86.2(3)
C25 N4 C24 C21 96.6(3)
C20 C21 C24 N4 -89.1(3)
C22 C21 C24 N4 92.7(3)
